data_7020487
loop_
_publ_author_name
'Fuentes, Michelle J.'
'Bognanno, Richard J.'
'Dougherty, William G.'
'Boyko, Walter J.'
'Kassel, W. Scott'
'Dudley, Timothy J.'
'Paul, Jared J.'

_publ_section_title
;
 Structural, electronic and acid/base properties of [Ru(bpy(OH)2)3]2+
 (bpy(OH)2 = 4,4'-dihydroxy-2,2'-bipyridine).
;
_journal_issue 40
_journal_name_full 'Dalton transactions (Cambridge, England : 2003)'
_journal_page_first 12514
_journal_page_last 12523
_journal_paper_doi 10.1039/c2dt31706k
_journal_volume 41
_journal_year 2012
_chemical_formula_sum 'C7 H9 Cl0.33 N O1.5 Ru0.17'
_chemical_formula_weight 159.81
_chemical_name_systematic
;
?
;
_space_group_IT_number 163
_symmetry_cell_setting trigonal
_symmetry_space_group_name_Hall '-P 3 2c'
_symmetry_space_group_name_H-M 'P -3 1 c'
_atom_sites_solution_hydrogens geom
_atom_sites_solution_primary direct
_atom_sites_solution_secondary difmap
_audit_creation_method SHELXL-97
_cell_angle_alpha 90.00
_cell_angle_beta 90.00
_cell_angle_gamma 120.00
_cell_formula_units_Z 12
_cell_length_a 12.7647(13)
_cell_length_b 12.7647(13)
_cell_length_c 16.2308(17)
_cell_measurement_reflns_used 9927
_cell_measurement_temperature 130(2)
_cell_measurement_theta_max 33.05
_cell_measurement_theta_min 2.51
_cell_volume 2290.3(4)
_computing_cell_refinement 'Bruker SAINT'
_computing_data_collection 'Bruker APEX2'
_computing_data_reduction 'Bruker SAINT'
_computing_molecular_graphics 'Bruker SHELXTL'
_computing_publication_material 'Bruker SHELXTL'
_computing_structure_refinement 'SHELXL-97 (Sheldrick, 2008)'
_computing_structure_solution 'SHELXS-97 (Sheldrick, 2008)'
_diffrn_ambient_temperature 130(2)
_diffrn_measured_fraction_theta_full 1.000
_diffrn_measured_fraction_theta_max 0.997
_diffrn_measurement_device_type 'Bruker APEX-II CCD'
_diffrn_measurement_method '\f and \w scans'
_diffrn_radiation_monochromator graphite
_diffrn_radiation_source 'fine-focus sealed tube'
_diffrn_radiation_type MoK\a
_diffrn_radiation_wavelength 0.71073
_diffrn_reflns_av_R_equivalents 0.0600
_diffrn_reflns_av_sigmaI/netI 0.0379
_diffrn_reflns_limit_h_max 18
_diffrn_reflns_limit_h_min -19
_diffrn_reflns_limit_k_max 19
_diffrn_reflns_limit_k_min -19
_diffrn_reflns_limit_l_max 24
_diffrn_reflns_limit_l_min -24
_diffrn_reflns_number 28899
_diffrn_reflns_theta_full 25.00
_diffrn_reflns_theta_max 33.15
_diffrn_reflns_theta_min 1.84
_exptl_absorpt_coefficient_mu 0.517
_exptl_absorpt_correction_T_max 0.9036
_exptl_absorpt_correction_T_min 0.8947
_exptl_absorpt_correction_type multi-scan
_exptl_absorpt_process_details SADABS
_exptl_crystal_colour red
_exptl_crystal_density_diffrn 1.390
_exptl_crystal_density_method 'not measured'
_exptl_crystal_description block
_exptl_crystal_F_000 996
_exptl_crystal_size_max 0.22
_exptl_crystal_size_mid 0.20
_exptl_crystal_size_min 0.20
_platon_squeeze_details
;
Squeeze results consistent with a disordered molecule of diethylether solvent
disordered about a 2-fold symmetry element.
PLATON Reference : Spek, A.L. (2003), J.Appl.Cryst. 36, 7-13
;
_refine_diff_density_max 2.153
_refine_diff_density_min -1.168
_refine_diff_density_rms 0.110
_refine_ls_extinction_method none
_refine_ls_goodness_of_fit_ref 1.074
_refine_ls_hydrogen_treatment mixed
_refine_ls_matrix_type full
_refine_ls_number_parameters 73
_refine_ls_number_reflns 2922
_refine_ls_number_restraints 0
_refine_ls_restrained_S_all 1.074
_refine_ls_R_factor_all 0.0644
_refine_ls_R_factor_gt 0.0480
_refine_ls_shift/su_max 0.000
_refine_ls_shift/su_mean 0.000
_refine_ls_structure_factor_coef Fsqd
_refine_ls_weighting_details 'calc w=1/[\s^2^(Fo^2^)+(0.0861P)^2^+0.7886P] where P=(Fo^2^+2Fc^2^)/3'
_refine_ls_weighting_scheme calc
_refine_ls_wR_factor_gt 0.1386
_refine_ls_wR_factor_ref 0.1451
_reflns_number_gt 2182
_reflns_number_total 2922
_reflns_threshold_expression >2sigma(I)
_cod_data_source_file c2dt31706k.txt
_cod_data_source_block paul003s
_cod_depositor_comments
;
The following automatic conversions were performed:

'_symmetry_cell_setting' value 'Trigonal' changed to 'trigonal'
according to /home/saulius/struct/CIF-dictionaries/cif_core.dic
dictionary named 'cif_core.dic' version 2.4.2 from 2011-04-26.

Automatic conversion script
Id: cif_fix_values 1891 2012-01-12 08:04:46Z andrius 
;
_cod_original_sg_symbol_H-M P-31c
_cod_original_formula_sum 'C7 H9 Cl0.33 N O1.50 Ru0.17'
_cod_database_code 7020487

loop_
_symmetry_equiv_pos_as_xyz
'x, y, z'
'-y, x-y, z'
'-x+y, -x, z'
'-y, -x, -z+1/2'
'-x+y, y, -z+1/2'
'x, x-y, -z+1/2'
'-x, -y, -z'
'y, -x+y, -z'
'x-y, x, -z'
'y, x, z-1/2'
'x-y, -y, z-1/2'
'-x, -x+y, z-1/2'

loop_
_atom_site_label
_atom_site_type_symbol
_atom_site_fract_x
_atom_site_fract_y
_atom_site_fract_z
_atom_site_U_iso_or_equiv
_atom_site_adp_type
_atom_site_occupancy
_atom_site_symmetry_multiplicity
_atom_site_calc_flag
_atom_site_refinement_flags
Ru1 Ru 0.3333 0.6667 0.7500 0.01854(13) Uani 1 6 d S
Cl1 Cl 0.6667 0.3333 0.60641(7) 0.0300(2) Uani 1 3 d S
N1 N 0.46278(17) 0.65167(16) 0.68303(9) 0.0200(3) Uani 1 1 d .
O1 O 0.67926(18) 0.56302(19) 0.54361(11) 0.0369(5) Uani 1 1 d .
H1A H 0.688(3) 0.507(3) 0.575(2) 0.035(8) Uiso 1 1 d .
C1 C 0.4893(2) 0.56646(19) 0.71021(11) 0.0211(4) Uani 1 1 d .
C2 C 0.5615(2) 0.5337(2) 0.66582(12) 0.0248(4) Uani 1 1 d .
H2A H 0.5772 0.4730 0.6860 0.030 Uiso 1 1 calc R
C3 C 0.6107(2) 0.5915(2) 0.59091(13) 0.0266(4) Uani 1 1 d .
C4 C 0.5873(2) 0.6807(2) 0.56458(13) 0.0290(5) Uani 1 1 d .
H4A H 0.6212 0.7227 0.5145 0.035 Uiso 1 1 calc R
C5 C 0.5140(2) 0.7084(2) 0.61171(12) 0.0261(4) Uani 1 1 d .
H5A H 0.4990 0.7703 0.5929 0.031 Uiso 1 1 calc R

loop_
_atom_site_aniso_label
_atom_site_aniso_U_11
_atom_site_aniso_U_22
_atom_site_aniso_U_33
_atom_site_aniso_U_23
_atom_site_aniso_U_13
_atom_site_aniso_U_12
Ru1 0.02260(15) 0.02260(15) 0.01041(16) 0.000 0.000 0.01130(8)
Cl1 0.0267(3) 0.0267(3) 0.0366(5) 0.000 0.000 0.01334(14)
N1 0.0246(8) 0.0261(9) 0.0121(6) 0.0030(6) 0.0018(6) 0.0148(7)
O1 0.0528(12) 0.0473(11) 0.0268(8) 0.0130(7) 0.0218(8) 0.0372(10)
C1 0.0265(10) 0.0256(10) 0.0137(7) 0.0040(6) 0.0042(7) 0.0150(8)
C2 0.0328(11) 0.0312(11) 0.0179(8) 0.0066(7) 0.0076(7) 0.0216(10)
C3 0.0312(11) 0.0338(12) 0.0189(8) 0.0052(8) 0.0096(8) 0.0194(10)
C4 0.0371(12) 0.0383(13) 0.0187(8) 0.0113(8) 0.0127(8) 0.0242(11)
C5 0.0355(12) 0.0297(11) 0.0192(8) 0.0086(8) 0.0058(8) 0.0209(10)

loop_
_atom_type_symbol
_atom_type_description
_atom_type_scat_dispersion_real
_atom_type_scat_dispersion_imag
_atom_type_scat_source
C C 0.0033 0.0016 'International Tables Vol C Tables 4.2.6.8 and 6.1.1.4'
H H 0.0000 0.0000 'International Tables Vol C Tables 4.2.6.8 and 6.1.1.4'
N N 0.0061 0.0033 'International Tables Vol C Tables 4.2.6.8 and 6.1.1.4'
O O 0.0106 0.0060 'International Tables Vol C Tables 4.2.6.8 and 6.1.1.4'
Cl Cl 0.1484 0.1585 'International Tables Vol C Tables 4.2.6.8 and 6.1.1.4'
Ru Ru -1.2594 0.8363 'International Tables Vol C Tables 4.2.6.8 and 6.1.1.4'

loop_
_geom_angle_atom_site_label_1
_geom_angle_atom_site_label_2
_geom_angle_atom_site_label_3
_geom_angle
_geom_angle_site_symmetry_1
_geom_angle_site_symmetry_3
N1 Ru1 N1 92.28(10) 5_556 2_665
N1 Ru1 N1 94.84(6) 5_556 6_566
N1 Ru1 N1 78.72(9) 2_665 6_566
N1 Ru1 N1 78.72(9) 5_556 3_565
N1 Ru1 N1 94.84(6) 2_665 3_565
N1 Ru1 N1 170.79(10) 6_566 3_565
N1 Ru1 N1 94.84(6) 5_556 4_666
N1 Ru1 N1 170.79(10) 2_665 4_666
N1 Ru1 N1 94.84(6) 6_566 4_666
N1 Ru1 N1 92.28(10) 3_565 4_666
N1 Ru1 N1 170.79(10) 5_556 .
N1 Ru1 N1 94.84(6) 2_665 .
N1 Ru1 N1 92.28(10) 6_566 .
N1 Ru1 N1 94.84(6) 3_565 .
N1 Ru1 N1 78.72(9) 4_666 .
C5 N1 C1 117.34(18) . .
C5 N1 Ru1 126.67(15) . .
C1 N1 Ru1 115.64(12) . .
C3 O1 H1A 104(2) . .
N1 C1 C2 122.64(17) . .
N1 C1 C1 114.57(10) . 4_666
C2 C1 C1 122.78(12) . 4_666
C1 C2 C3 118.8(2) . .
C1 C2 H2A 120.6 . .
C3 C2 H2A 120.6 . .
O1 C3 C4 118.99(18) . .
O1 C3 C2 122.4(2) . .
C4 C3 C2 118.6(2) . .
C5 C4 C3 119.49(19) . .
C5 C4 H4A 120.3 . .
C3 C4 H4A 120.3 . .
N1 C5 C4 123.0(2) . .
N1 C5 H5A 118.5 . .
C4 C5 H5A 118.5 . .

loop_
_geom_bond_atom_site_label_1
_geom_bond_atom_site_label_2
_geom_bond_distance
_geom_bond_site_symmetry_2
Ru1 N1 2.0651(18) 5_556
Ru1 N1 2.0651(18) 2_665
Ru1 N1 2.0651(18) 6_566
Ru1 N1 2.0651(18) 3_565
Ru1 N1 2.0651(18) 4_666
Ru1 N1 2.0651(18) .
N1 C5 1.348(2) .
N1 C1 1.364(3) .
O1 C3 1.343(3) .
O1 H1A 0.93(3) .
C1 C2 1.390(3) .
C1 C1 1.475(4) 4_666
C2 C3 1.398(3) .
C2 H2A 0.9500 .
C3 C4 1.382(3) .
C4 C5 1.385(3) .
C4 H4A 0.9500 .
C5 H5A 0.9500 .

loop_
_geom_hbond_atom_site_label_D
_geom_hbond_atom_site_label_H
_geom_hbond_atom_site_label_A
_geom_hbond_distance_DH
_geom_hbond_distance_HA
_geom_hbond_distance_DA
_geom_hbond_angle_DHA
O1 H1A Cl1 0.93(3) 2.15(3) 3.031(2) 156(3)

loop_
_platon_squeeze_void_nr
_platon_squeeze_void_average_x
_platon_squeeze_void_average_y
_platon_squeeze_void_average_z
_platon_squeeze_void_volume
_platon_squeeze_void_count_electrons
1 0.000 0.000 -0.002 984.7 223.1
